data_9001123
loop_
_publ_author_name
'Sabelli, C.'
'Nakai, I.'
'Katsura, S.'

_publ_section_title
;
 Crystal structures of cetineite and its synthetic Na analogue
 Na3.6(Sb2O3)3(SbS3)(OH)0.6.2.4(H2O)
 Sample: Synthetic Na analogue
;
_journal_name_full 'American Mineralogist'
_journal_page_first 398
_journal_page_last 404
_journal_volume 73
_journal_year 1988
_chemical_formula_sum 'H3 Na3.61 O12 S3 Sb7'
_chemical_name_mineral Cetineite
_space_group_IT_number 173
_symmetry_space_group_name_Hall 'P 6c'
_symmetry_space_group_name_H-M 'P 63'
_cell_angle_alpha 90
_cell_angle_beta 90
_cell_angle_gamma 120
_cell_formula_units_Z 2
_cell_length_a 14.152
_cell_length_b 14.152
_cell_length_c 5.5758
_cell_volume 967.105
_exptl_crystal_density_diffrn 4.212
_cod_original_formula_sum 'Sb7 Na3.61 S3 O12 H3'
_cod_database_code 9001123

loop_
_symmetry_equiv_pos_as_xyz
x,y,z
x-y,x,1/2+z
-y,x-y,z
-x,-y,1/2+z
-x+y,-x,z
y,-x+y,1/2+z

loop_
_atom_site_aniso_label
_atom_site_aniso_U_11
_atom_site_aniso_U_22
_atom_site_aniso_U_33
_atom_site_aniso_U_12
_atom_site_aniso_U_13
_atom_site_aniso_U_23
Sb1A 0.01476 0.01476 0.01137 0.00738 0.00000 0.00000
Sb1B 0.04505 0.04505 0.03161 0.02252 0.00000 0.00000
Sb2 0.02268 0.02625 0.03048 0.01415 0.00568 0.00038
Sb3 0.02427 0.02291 0.02007 0.01522 0.00024 -0.00024
Na1 0.04672 0.04269 0.05774 0.01735 0.00481 0.00748
S 0.03561 0.02633 0.06387 0.01849 0.00741 -0.00042
Na2 0.02214 0.02214 0.01958 0.01111 0.00000 0.00000
O1 0.02587 0.03013 0.04626 0.01735 -0.01651 0.00415
O2 0.04939 0.03097 0.01673 0.01758 0.00865 0.00336
O3 0.01902 0.05616 0.04783 0.01811 -0.01433 0.00474
O-H1 0.04748 0.07686 0.02933 0.02291 -0.00706 -0.01243
O-H2 0.05525 0.03683 0.02575 0.01324 0.01077 0.00744

loop_
_atom_site_label
_atom_site_fract_x
_atom_site_fract_y
_atom_site_fract_z
_atom_site_occupancy
_atom_site_type_symbol
_atom_site_attached_hydrogens
Sb1A 0.33333 0.66667 0.87360 0.50000 Sb 0
Sb1B 0.33333 0.66667 0.62630 0.50000 Sb 0
Sb2 0.16383 0.44662 0.24750 1.00000 Sb 0
Sb3 0.38448 0.40157 0.24710 1.00000 Sb 0
Na1 0.19210 0.30000 0.76020 1.00000 Na 0
S 0.35750 0.52670 0.69670 1.00000 S 0
Na2 0.00000 0.00000 0.51490 0.61000 Na 0
O1 0.22520 0.34950 0.24790 1.00000 O 0
O2 0.06060 0.35220 0.49580 1.00000 O 0
O3 0.06300 0.35370 0.99070 1.00000 O 0
O-H1 0.13010 0.11480 0.27560 0.52000 O 1
O-H2 0.13530 0.10520 0.71270 0.48000 O 1

loop_
_cod_changelog_entry_id
_cod_changelog_entry_author
_cod_changelog_entry_date
_cod_changelog_entry_text
1
;cod-tools version 3.8.0
Id: cif_guess_AMCSD_atom_types 9574 2023-05-10 09:00:05Z saulius
;
2023-05-10T18:47:04+03:00
;Derived atom types and hydrogen counts
from atom names that follow the AMCSD naming convention
(Wat == water, O-H == hydroxyl).
;
2
;cod-tools version 3.10.1
Id: cif_fix_AMCSD_aniso_labels 10200 2024-08-01 14:09:44Z saulius
;
2024-08-02T12:19:57+03:00
;Changed the following '_atom_site_aniso_label' values:
'OH1' -> 'O-H1'
'OH2' -> 'O-H2'
;
